data_4506017
loop_
_publ_author_name
'Plonka, Anna M.'
'Banerjee, Debasis'
'Parise, John B.'

_publ_section_title
;
 Effect of Ligand Structural Isomerism in Formation of Calcium
 Coordination Networks
;
_journal_issue 5
_journal_name_full 'Crystal Growth &amp; Design'
_journal_page_first 2460
_journal_paper_doi 10.1021/cg300093h
_journal_volume 12
_journal_year 2012
_chemical_formula_sum 'C31 H19 Ca4 N5 O17'
_chemical_formula_weight 893.83
_chemical_name_systematic
; 
 ? 
;
_space_group_IT_number 9
_symmetry_cell_setting monoclinic
_symmetry_space_group_name_Hall 'C -2yc'
_symmetry_space_group_name_H-M 'C 1 c 1'
_atom_sites_solution_hydrogens geom
_atom_sites_solution_primary direct
_atom_sites_solution_secondary difmap
_audit_creation_method SHELXL-97
_cell_angle_alpha 90.00
_cell_angle_beta 110.655(7)
_cell_angle_gamma 90.00
_cell_formula_units_Z 4
_cell_length_a 17.7443(10)
_cell_length_b 9.0940(5)
_cell_length_c 22.8204(16)
_cell_measurement_reflns_used 4177
_cell_measurement_temperature 293(2)
_cell_measurement_theta_max 29.5826
_cell_measurement_theta_min 3.4302
_cell_volume 3445.7(4)
_computing_cell_refinement 'CrysAlisPro (Oxford Diffracion 2010)'
_computing_data_collection 'CrysAlisPro (Oxford Diffracion 2010)'
_computing_data_reduction 'CrysAlisPro (Oxford Diffracion 2010)'
_computing_molecular_graphics
;
CrystalMaker (CrystalMaker, 2009) and Mercury (CCDC, 2010)
;
_computing_publication_material 'WINGX (Farrugia, 1998)'
_computing_structure_refinement 'SHELXL-97 (Sheldrick, 1997)'
_computing_structure_solution 'SHELXS-97 (Sheldrick, 1990)'
_diffrn_ambient_temperature 293(2)
_diffrn_detector_area_resol_mean 10.4962
_diffrn_measured_fraction_theta_full 0.996
_diffrn_measured_fraction_theta_max 0.996
_diffrn_measurement_device_type 'Xcalibur, Atlas, Gemini'
_diffrn_measurement_method '\w scans'
_diffrn_radiation_monochromator graphite
_diffrn_radiation_source 'Enhance (Mo) X-ray Source'
_diffrn_radiation_wavelength 0.71073
_diffrn_reflns_av_R_equivalents 0.0770
_diffrn_reflns_av_sigmaI/netI 0.1197
_diffrn_reflns_limit_h_max 19
_diffrn_reflns_limit_h_min -21
_diffrn_reflns_limit_k_max 10
_diffrn_reflns_limit_k_min -10
_diffrn_reflns_limit_l_max 27
_diffrn_reflns_limit_l_min -27
_diffrn_reflns_number 14066
_diffrn_reflns_theta_full 25.03
_diffrn_reflns_theta_max 25.03
_diffrn_reflns_theta_min 3.74
_diffrn_standards_number 0
_exptl_absorpt_coefficient_mu 0.717
_exptl_absorpt_correction_T_max 0.993
_exptl_absorpt_correction_T_min 0.975
_exptl_absorpt_correction_type multi-scan
_exptl_absorpt_process_details 'CrysAlisPro (Oxford Diffracion 2010)'
_exptl_crystal_colour colorless
_exptl_crystal_density_diffrn 1.723
_exptl_crystal_density_method 'not measured'
_exptl_crystal_description needle
_exptl_crystal_F_000 1872
_exptl_crystal_size_max 0.1
_exptl_crystal_size_mid 0.03
_exptl_crystal_size_min 0.01
_refine_diff_density_max 0.308
_refine_diff_density_min -0.322
_refine_diff_density_rms 0.067
_refine_ls_abs_structure_details 'Flack H D (1983), Acta Cryst. A39, 876-881'
_refine_ls_abs_structure_Flack 0.42(4)
_refine_ls_extinction_method none
_refine_ls_goodness_of_fit_ref 0.821
_refine_ls_hydrogen_treatment constr
_refine_ls_matrix_type full
_refine_ls_number_parameters 514
_refine_ls_number_reflns 5794
_refine_ls_number_restraints 2
_refine_ls_restrained_S_all 0.821
_refine_ls_R_factor_all 0.0721
_refine_ls_R_factor_gt 0.0429
_refine_ls_shift/su_max 0.001
_refine_ls_shift/su_mean 0.000
_refine_ls_structure_factor_coef Fsqd
_refine_ls_weighting_details 'calc w=1/[\s^2^(Fo^2^)+(0.0257P)^2^+0.0000P] where P=(Fo^2^+2Fc^2^)/3'
_refine_ls_weighting_scheme calc
_refine_ls_wR_factor_gt 0.0769
_refine_ls_wR_factor_ref 0.0821
_reflns_number_gt 3871
_reflns_number_total 5794
_reflns_threshold_expression >2sigma(I)
_cod_data_source_file cg300093h_si_002.cif
_cod_data_source_block Ca2_5PDC_1/4DMF
_cod_original_sg_symbol_H-M 'C c'
_cod_database_code 4506017

loop_
_symmetry_equiv_pos_as_xyz
'x, y, z'
'x, -y, z+1/2'
'x+1/2, y+1/2, z'
'x+1/2, -y+1/2, z+1/2'

loop_
_atom_site_label
_atom_site_type_symbol
_atom_site_fract_x
_atom_site_fract_y
_atom_site_fract_z
_atom_site_U_iso_or_equiv
_atom_site_adp_type
_atom_site_occupancy
_atom_site_symmetry_multiplicity
_atom_site_calc_flag
_atom_site_refinement_flags
C1 C 0.6855(3) 0.5790(7) 1.3393(3) 0.0225(14) Uani 1 1 d .
C2 C 0.6424(3) 0.5401(7) 1.2726(3) 0.0212(14) Uani 1 1 d .
C3 C 0.5816(4) 0.4370(7) 1.2536(3) 0.0339(17) Uani 1 1 d .
H3 H 0.5614 0.3973 1.2826 0.041 Uiso 1 1 calc R
C4 C 0.5506(4) 0.3924(7) 1.1922(3) 0.0379(18) Uani 1 1 d .
H4 H 0.5109 0.3203 1.1794 0.046 Uiso 1 1 calc R
C5 C 0.5802(4) 0.4584(7) 1.1497(3) 0.0255(15) Uani 1 1 d .
C6 C 0.5550(4) 0.4032(6) 1.0839(3) 0.0257(15) Uani 1 1 d .
C7 C 0.6646(4) 0.6038(6) 1.2260(3) 0.0288(16) Uani 1 1 d .
H7 H 0.7032 0.6778 1.2377 0.035 Uiso 1 1 calc R
C8 C 0.6311(3) 0.0684(6) 1.0122(3) 0.0180(14) Uani 1 1 d .
C9 C 0.7142(3) 0.1234(7) 1.0182(3) 0.0200(14) Uani 1 1 d .
C10 C 0.7817(3) 0.0369(7) 1.0448(3) 0.0278(16) Uani 1 1 d .
H10 H 0.7776 -0.0566 1.0598 0.033 Uiso 1 1 calc R
C11 C 0.8560(4) 0.0935(7) 1.0483(3) 0.0296(16) Uani 1 1 d .
H11 H 0.9033 0.0417 1.0684 0.036 Uiso 1 1 calc R
C12 C 0.9367(4) 0.2916(6) 1.0199(3) 0.0221(14) Uani 1 1 d .
C13 C 0.7876(3) 0.3071(7) 0.9949(3) 0.0203(14) Uani 1 1 d .
H13 H 0.7898 0.3983 0.9771 0.024 Uiso 1 1 calc R
C14 C 0.3834(3) 0.4688(7) 0.9043(3) 0.0247(15) Uani 1 1 d .
C15 C 0.3022(3) 0.4109(7) 0.9021(3) 0.0239(15) Uani 1 1 d .
C16 C 0.2326(4) 0.4865(7) 0.8719(3) 0.0343(17) Uani 1 1 d .
H16 H 0.2339 0.5730 0.8505 0.041 Uiso 1 1 calc R
C17 C 0.1604(4) 0.4329(7) 0.8734(4) 0.0398(19) Uani 1 1 d .
H17 H 0.1122 0.4810 0.8522 0.048 Uiso 1 1 calc R
C18 C 0.1614(3) 0.3058(6) 0.9074(3) 0.0173(13) Uani 1 1 d .
C19 C 0.0855(3) 0.2463(6) 0.9126(3) 0.0193(14) Uani 1 1 d .
C20 C 0.2346(4) 0.2368(7) 0.9353(3) 0.0250(15) Uani 1 1 d .
H20 H 0.2353 0.1504 0.9572 0.030 Uiso 1 1 calc R
C22 C 0.4624(4) 0.1337(6) 0.8433(3) 0.0243(15) Uani 1 1 d .
C23 C 0.4384(3) 0.0619(6) 0.7784(3) 0.0238(14) Uani 1 1 d .
C24 C 0.4672(4) 0.1158(7) 0.7339(3) 0.0297(16) Uani 1 1 d .
H24 H 0.5063 0.1889 0.7443 0.036 Uiso 1 1 calc R
C25 C 0.4372(4) 0.0601(7) 0.6735(3) 0.0350(17) Uani 1 1 d .
H25 H 0.4567 0.0941 0.6431 0.042 Uiso 1 1 calc R
C26 C 0.3778(3) -0.0471(6) 0.6590(3) 0.0254(15) Uani 1 1 d .
C27 C 0.3380(4) -0.1037(6) 0.5935(3) 0.0223(14) Uani 1 1 d .
C027 C 0.8575(3) 0.2288(6) 1.0211(3) 0.0239(15) Uani 1 1 d .
C28 C 0.3551(3) -0.0993(6) 0.7071(3) 0.0236(14) Uani 1 1 d .
H28 H 0.3170 -0.1741 0.6981 0.028 Uiso 1 1 calc R
C29D C 0.7030(5) 0.9929(10) 1.1720(4) 0.066(2) Uani 1 1 d .
H29D H 0.6524 1.0368 1.1590 0.079 Uiso 1 1 calc R
C30D C 0.8451(5) 1.0206(9) 1.2182(5) 0.089(3) Uani 1 1 d .
H30E H 0.8543 0.9899 1.1811 0.134 Uiso 1 1 calc R
H30F H 0.8517 0.9381 1.2459 0.134 Uiso 1 1 calc R
H30D H 0.8830 1.0960 1.2389 0.134 Uiso 1 1 calc R
C31D C 0.7558(8) 1.2310(9) 1.2154(8) 0.143(5) Uani 1 1 d .
H31E H 0.7303 1.2841 1.1771 0.215 Uiso 1 1 calc R
H31F H 0.8082 1.2716 1.2370 0.215 Uiso 1 1 calc R
H31D H 0.7237 1.2391 1.2414 0.215 Uiso 1 1 calc R
N1 N 0.6349(3) 0.5674(5) 1.1658(2) 0.0253(12) Uani 1 1 d .
N2 N 0.3042(3) 0.2848(5) 0.9331(3) 0.0248(13) Uani 1 1 d .
N3 N 0.7162(3) 0.2565(5) 0.9941(2) 0.0205(12) Uani 1 1 d .
N4 N 0.3845(3) -0.0487(5) 0.7663(2) 0.0243(12) Uani 1 1 d .
N5D N 0.7634(5) 1.0780(7) 1.2013(4) 0.076(2) Uani 1 1 d .
O1 O 0.7554(2) 0.6344(5) 1.3531(2) 0.0304(12) Uani 1 1 d .
O2 O 0.6503(2) 0.5526(4) 1.3771(2) 0.0289(10) Uani 1 1 d .
O3 O 0.5905(2) 0.4575(4) 1.04896(19) 0.0244(9) Uani 1 1 d .
O4 O 0.5020(3) 0.3082(5) 1.0684(2) 0.0364(12) Uani 1 1 d .
O5 O 0.4430(2) 0.3921(4) 0.9327(2) 0.0286(12) Uani 1 1 d .
O6 O 0.3834(2) 0.5864(5) 0.8762(2) 0.0371(11) Uani 1 1 d .
O7 O 0.0928(2) 0.1520(4) 0.9556(2) 0.0226(10) Uani 1 1 d .
O8 O 0.0208(2) 0.2936(5) 0.8753(2) 0.0285(11) Uani 1 1 d .
O9 O 0.5734(2) 0.1547(4) 0.9904(2) 0.0226(11) Uani 1 1 d .
O10 O 0.6266(2) -0.0602(5) 1.0295(2) 0.0357(12) Uani 1 1 d .
O11 O 0.9301(2) 0.3875(4) 0.9774(2) 0.0210(9) Uani 1 1 d .
O12 O 1.0000(2) 0.2455(4) 1.0590(2) 0.0280(11) Uani 1 1 d .
O13 O 0.5135(3) 0.2318(5) 0.8551(2) 0.0346(11) Uani 1 1 d .
O14 O 0.4263(2) 0.0847(4) 0.87840(18) 0.0241(10) Uani 1 1 d .
O15 O 0.3758(2) -0.0910(4) 0.5565(2) 0.0262(10) Uani 1 1 d .
O16 O 0.2693(3) -0.1563(5) 0.5804(2) 0.0355(11) Uani 1 1 d .
O17D O 0.7042(3) 0.8642(6) 1.1596(2) 0.0566(13) Uani 1 1 d .
Ca1 Ca 0.63619(6) 0.70802(12) 1.06789(5) 0.0203(3) Uani 1 1 d .
Ca2 Ca 0.58084(6) 0.38897(12) 0.94316(5) 0.0184(3) Uani 1 1 d .
Ca3 Ca 0.43802(6) 0.15361(12) 0.98437(5) 0.0178(3) Uani 1 1 d .
Ca4 Ca 0.38962(6) -0.16510(12) 0.87008(5) 0.0198(3) Uani 1 1 d .

loop_
_atom_site_aniso_label
_atom_site_aniso_U_11
_atom_site_aniso_U_22
_atom_site_aniso_U_33
_atom_site_aniso_U_23
_atom_site_aniso_U_13
_atom_site_aniso_U_12
C1 0.020(3) 0.025(4) 0.023(4) -0.001(3) 0.008(3) 0.005(3)
C2 0.017(3) 0.030(4) 0.019(4) 0.003(3) 0.010(3) -0.002(3)
C3 0.039(4) 0.044(4) 0.022(5) 0.003(3) 0.014(3) -0.013(3)
C4 0.038(4) 0.045(4) 0.030(5) -0.010(3) 0.011(3) -0.023(3)
C5 0.029(4) 0.030(4) 0.021(4) -0.001(3) 0.012(3) -0.005(3)
C6 0.031(4) 0.024(4) 0.022(4) -0.006(3) 0.010(3) -0.001(3)
C7 0.029(4) 0.029(4) 0.025(4) -0.005(3) 0.005(3) -0.011(3)
C8 0.021(3) 0.020(4) 0.014(3) -0.003(3) 0.008(3) -0.007(3)
C9 0.011(3) 0.027(4) 0.022(4) 0.003(3) 0.005(2) 0.001(2)
C10 0.019(3) 0.022(4) 0.042(4) 0.011(3) 0.010(3) -0.003(3)
C11 0.022(3) 0.034(4) 0.033(4) 0.016(3) 0.010(3) 0.010(3)
C12 0.027(4) 0.020(4) 0.024(4) -0.004(3) 0.014(3) -0.001(3)
C13 0.012(3) 0.025(4) 0.024(4) 0.001(3) 0.006(2) -0.006(2)
C14 0.019(3) 0.026(4) 0.030(4) -0.004(3) 0.009(3) -0.005(3)
C15 0.025(4) 0.023(4) 0.025(4) 0.006(3) 0.011(3) -0.005(3)
C16 0.028(4) 0.022(4) 0.056(5) 0.022(3) 0.019(3) 0.002(3)
C17 0.029(4) 0.040(4) 0.054(5) 0.015(4) 0.019(3) 0.002(3)
C18 0.016(3) 0.020(3) 0.015(3) 0.004(3) 0.005(2) 0.003(3)
C19 0.016(3) 0.019(4) 0.027(4) -0.002(3) 0.013(3) 0.000(3)
C20 0.030(4) 0.025(4) 0.020(4) 0.010(3) 0.008(3) -0.002(3)
C22 0.020(3) 0.031(4) 0.023(4) 0.001(3) 0.009(3) -0.001(3)
C23 0.021(3) 0.029(4) 0.018(4) -0.003(3) 0.004(3) -0.003(3)
C24 0.033(4) 0.036(4) 0.024(4) -0.011(3) 0.014(3) -0.021(3)
C25 0.032(4) 0.050(4) 0.026(5) -0.002(3) 0.015(3) -0.008(3)
C26 0.027(3) 0.028(3) 0.024(4) -0.001(3) 0.011(3) -0.003(3)
C27 0.024(4) 0.024(3) 0.018(4) -0.001(3) 0.007(3) 0.003(3)
C027 0.014(3) 0.025(4) 0.032(4) 0.004(3) 0.007(3) 0.001(3)
C28 0.023(3) 0.026(3) 0.022(4) -0.002(3) 0.008(3) -0.002(3)
C29D 0.070(5) 0.057(6) 0.063(6) 0.009(5) 0.016(4) -0.007(5)
C30D 0.080(6) 0.056(6) 0.115(9) -0.005(6) 0.013(6) 0.005(5)
C31D 0.084(6) 0.051(6) 0.273(15) -0.066(9) 0.036(7) -0.003(6)
N1 0.027(3) 0.031(3) 0.015(3) 0.001(2) 0.004(2) -0.009(2)
N2 0.019(3) 0.030(3) 0.030(3) 0.004(3) 0.015(2) 0.001(2)
N3 0.015(2) 0.014(3) 0.030(3) 0.004(2) 0.005(2) -0.0030(19)
N4 0.025(3) 0.031(3) 0.018(3) -0.002(2) 0.009(2) -0.002(2)
N5D 0.069(4) 0.050(5) 0.101(7) -0.016(4) 0.021(4) -0.006(4)
O1 0.018(3) 0.047(3) 0.025(3) -0.009(2) 0.006(2) -0.010(2)
O2 0.032(2) 0.035(3) 0.027(3) -0.002(2) 0.018(2) -0.0014(19)
O3 0.033(2) 0.022(2) 0.018(2) 0.0013(19) 0.0091(19) -0.0085(18)
O4 0.043(3) 0.045(3) 0.024(3) -0.015(2) 0.016(2) -0.028(2)
O5 0.016(2) 0.029(3) 0.041(3) 0.004(2) 0.010(2) 0.0026(18)
O6 0.030(2) 0.023(2) 0.060(3) 0.016(2) 0.019(2) 0.0006(19)
O7 0.025(2) 0.025(2) 0.020(3) 0.0024(19) 0.011(2) -0.0015(17)
O8 0.010(2) 0.045(3) 0.030(3) 0.016(2) 0.0058(19) 0.0049(18)
O9 0.014(2) 0.023(3) 0.032(3) 0.0068(19) 0.0094(19) 0.0030(17)
O10 0.024(2) 0.020(2) 0.063(4) 0.015(2) 0.016(2) -0.0006(19)
O11 0.020(2) 0.020(2) 0.024(3) 0.001(2) 0.0087(18) -0.0020(17)
O12 0.018(2) 0.032(3) 0.031(3) 0.011(2) 0.005(2) 0.0004(19)
O13 0.049(3) 0.032(3) 0.026(3) -0.008(2) 0.018(2) -0.025(2)
O14 0.036(2) 0.022(2) 0.017(3) 0.0002(19) 0.013(2) -0.0078(19)
O15 0.031(2) 0.032(2) 0.022(3) -0.003(2) 0.0169(19) -0.0022(19)
O16 0.020(3) 0.058(3) 0.027(3) -0.014(2) 0.008(2) -0.012(2)
O17D 0.088(3) 0.031(3) 0.047(3) -0.010(3) 0.020(3) -0.020(3)
Ca1 0.0185(6) 0.0198(7) 0.0226(7) 0.0016(5) 0.0072(5) -0.0019(5)
Ca2 0.0183(6) 0.0197(7) 0.0182(7) 0.0007(5) 0.0078(5) -0.0009(5)
Ca3 0.0170(6) 0.0199(7) 0.0179(7) -0.0005(5) 0.0076(5) -0.0033(5)
Ca4 0.0178(6) 0.0215(7) 0.0206(7) 0.0027(6) 0.0073(5) -0.0002(5)

loop_
_atom_type_symbol
_atom_type_description
_atom_type_scat_dispersion_real
_atom_type_scat_dispersion_imag
_atom_type_scat_source
C C 0.0033 0.0016 'International Tables Vol C Tables 4.2.6.8 and 6.1.1.4'
H H 0.0000 0.0000 'International Tables Vol C Tables 4.2.6.8 and 6.1.1.4'
N N 0.0061 0.0033 'International Tables Vol C Tables 4.2.6.8 and 6.1.1.4'
O O 0.0106 0.0060 'International Tables Vol C Tables 4.2.6.8 and 6.1.1.4'
Ca Ca 0.2262 0.3064 'International Tables Vol C Tables 4.2.6.8 and 6.1.1.4'

loop_
_geom_angle_atom_site_label_1
_geom_angle_atom_site_label_2
_geom_angle_atom_site_label_3
_geom_angle
_geom_angle_site_symmetry_1
_geom_angle_site_symmetry_3
O2 C1 O1 125.7(6) . .
O2 C1 C2 117.2(5) . .
O1 C1 C2 117.0(5) . .
C3 C2 C7 116.4(6) . .
C3 C2 C1 123.2(5) . .
C7 C2 C1 120.3(5) . .
C4 C3 C2 120.7(6) . .
C3 C4 C5 118.0(6) . .
N1 C5 C4 122.8(6) . .
N1 C5 C6 117.0(5) . .
C4 C5 C6 120.2(6) . .
O4 C6 O3 125.9(6) . .
O4 C6 C5 116.9(6) . .
O3 C6 C5 117.3(5) . .
O4 C6 Ca1 154.3(5) . .
O3 C6 Ca1 41.7(3) . .
C5 C6 Ca1 80.6(3) . .
N1 C7 C2 125.0(5) . .
O10 C8 O9 125.5(5) . .
O10 C8 C9 116.7(5) . .
O9 C8 C9 117.7(5) . .
N3 C9 C10 123.5(5) . .
N3 C9 C8 115.3(5) . .
C10 C9 C8 121.2(5) . .
C9 C10 C11 118.2(6) . .
C027 C11 C10 118.1(5) . .
O12 C12 O11 126.5(5) . .
O12 C12 C027 118.0(6) . .
O11 C12 C027 115.5(5) . .
N3 C13 C027 122.2(6) . .
O5 C14 O6 126.6(5) . .
O5 C14 C15 116.6(6) . .
O6 C14 C15 116.9(5) . .
N2 C15 C16 123.2(5) . .
N2 C15 C14 115.4(5) . .
C16 C15 C14 121.3(5) . .
C15 C16 C17 119.3(6) . .
C16 C17 C18 118.6(5) . .
C20 C18 C17 117.4(5) . .
C20 C18 C19 121.9(5) . .
C17 C18 C19 120.7(5) . .
O8 C19 O7 125.4(5) . .
O8 C19 C18 117.6(5) . .
O7 C19 C18 117.0(5) . .
N2 C20 C18 124.8(6) . .
O13 C22 O14 127.8(6) . .
O13 C22 C23 116.8(5) . .
O14 C22 C23 115.4(5) . .
O13 C22 Ca4 154.2(4) . .
O14 C22 Ca4 40.9(3) . .
C23 C22 Ca4 80.1(3) . .
N4 C23 C24 122.4(6) . .
N4 C23 C22 116.7(5) . .
C24 C23 C22 120.8(5) . .
C23 C24 C25 119.4(5) . .
C26 C25 C24 119.1(6) . .
C28 C26 C25 117.5(6) . .
C28 C26 C27 120.5(5) . .
C25 C26 C27 122.0(6) . .
O16 C27 O15 125.8(6) . .
O16 C27 C26 116.7(5) . .
O15 C27 C26 117.5(5) . .
C13 C027 C11 120.0(5) . .
C13 C027 C12 119.7(6) . .
C11 C027 C12 120.3(5) . .
N4 C28 C26 124.2(5) . .
O17D C29D N5D 128.2(8) . .
C7 N1 C5 116.8(5) . .
C7 N1 Ca1 130.6(4) . .
C5 N1 Ca1 110.8(4) . .
C20 N2 C15 116.6(5) . .
C20 N2 Ca3 124.0(4) . .
C15 N2 Ca3 119.4(3) . .
C9 N3 C13 117.8(5) . .
C9 N3 Ca2 117.1(3) . .
C13 N3 Ca2 125.0(4) . .
C28 N4 C23 117.1(5) . .
C28 N4 Ca4 131.3(4) . .
C23 N4 Ca4 109.2(4) . .
C29D N5D C31D 124.2(8) . .
C29D N5D C30D 119.0(7) . .
C31D N5D C30D 116.7(8) . .
C1 O1 Ca4 162.8(4) . 4
C1 O2 Ca2 155.7(4) . 2_565
C6 O3 Ca1 117.6(4) . .
C6 O3 Ca2 129.9(4) . .
Ca1 O3 Ca2 108.74(15) . .
C6 O4 Ca3 139.6(4) . .
C14 O5 Ca2 135.9(4) . .
C14 O5 Ca3 124.9(4) . .
Ca2 O5 Ca3 98.60(15) . .
C14 O6 Ca4 153.4(5) . 1_565
C19 O7 Ca2 126.6(4) . 3_445
C19 O7 Ca1 125.0(3) . 3_445
Ca2 O7 Ca1 108.14(16) 3_445 3_445
C19 O8 Ca4 139.6(4) . 3_455
C8 O9 Ca3 134.3(3) . .
C8 O9 Ca2 124.5(3) . .
Ca3 O9 Ca2 101.13(15) . .
C8 O10 Ca1 172.4(4) . 1_545
C12 O11 Ca4 124.4(4) . 3
C12 O11 Ca3 130.0(4) . 3
Ca4 O11 Ca3 105.12(16) 3 3
C12 O12 Ca1 138.5(4) . 3_545
C22 O13 Ca2 136.2(4) . .
C22 O14 Ca4 118.4(4) . .
C22 O14 Ca3 130.6(4) . .
Ca4 O14 Ca3 104.65(14) . .
C27 O15 Ca3 160.5(4) . 2_554
C27 O16 Ca1 167.0(4) . 4_454
C29D O17D Ca1 135.6(5) . .
O10 Ca1 O16 99.81(15) 1_565 4
O10 Ca1 O12 84.13(14) 1_565 3_455
O16 Ca1 O12 176.00(16) 4 3_455
O10 Ca1 O3 146.85(16) 1_565 .
O16 Ca1 O3 95.37(15) 4 .
O12 Ca1 O3 81.54(13) 3_455 .
O10 Ca1 O7 80.61(15) 1_565 3
O16 Ca1 O7 90.98(16) 4 3
O12 Ca1 O7 90.31(14) 3_455 3
O3 Ca1 O7 69.77(13) . 3
O10 Ca1 O17D 74.88(17) 1_565 .
O16 Ca1 O17D 80.82(17) 4 .
O12 Ca1 O17D 99.70(16) 3_455 .
O3 Ca1 O17D 137.02(16) . .
O7 Ca1 O17D 152.30(15) 3 .
O10 Ca1 N1 140.60(17) 1_565 .
O16 Ca1 N1 96.46(16) 4 .
O12 Ca1 N1 79.97(15) 3_455 .
O3 Ca1 N1 65.22(14) . .
O7 Ca1 N1 134.85(15) 3 .
O17D Ca1 N1 72.66(16) . .
O10 Ca1 C6 150.86(16) 1_565 .
O16 Ca1 C6 106.81(16) 4 .
O12 Ca1 C6 69.48(15) 3_455 .
O3 Ca1 C6 20.69(14) . .
O7 Ca1 C6 87.21(15) 3 .
O17D Ca1 C6 120.49(16) . .
N1 Ca1 C6 48.01(16) . .
O10 Ca1 Ca2 116.15(13) 1_565 .
O16 Ca1 Ca2 85.59(12) 4 .
O12 Ca1 Ca2 93.27(11) 3_455 .
O3 Ca1 Ca2 35.92(10) . .
O7 Ca1 Ca2 35.54(9) 3 .
O17D Ca1 Ca2 163.95(13) . .
N1 Ca1 Ca2 100.63(12) . .
C6 Ca1 Ca2 55.76(11) . .
O2 Ca2 O5 134.17(16) 2_564 .
O2 Ca2 O7 78.74(14) 2_564 3
O5 Ca2 O7 92.56(14) . 3
O2 Ca2 O13 79.35(15) 2_564 .
O5 Ca2 O13 74.50(16) . .
O7 Ca2 O13 133.17(16) 3 .
O2 Ca2 O9 128.16(14) 2_564 .
O5 Ca2 O9 80.70(14) . .
O7 Ca2 O9 147.19(15) 3 .
O13 Ca2 O9 76.08(15) . .
O2 Ca2 O3 135.75(15) 2_564 .
O5 Ca2 O3 78.87(15) . .
O7 Ca2 O3 69.95(14) 3 .
O13 Ca2 O3 144.78(14) . .
O9 Ca2 O3 77.23(14) . .
O2 Ca2 N3 77.00(15) 2_564 .
O5 Ca2 N3 144.82(16) . .
O7 Ca2 N3 112.50(15) 3 .
O13 Ca2 N3 102.03(16) . .
O9 Ca2 N3 64.77(14) . .
O3 Ca2 N3 86.77(15) . .
O2 Ca2 Ca3 150.42(11) 2_564 .
O5 Ca2 Ca3 41.85(10) . .
O7 Ca2 Ca3 125.92(10) 3 .
O13 Ca2 Ca3 71.62(10) . .
O9 Ca2 Ca3 38.88(9) . .
O3 Ca2 Ca3 73.17(9) . .
N3 Ca2 Ca3 103.27(11) . .
O2 Ca2 Ca1 104.29(11) 2_564 .
O5 Ca2 Ca1 92.82(11) . .
O7 Ca2 Ca1 36.31(11) 3 .
O13 Ca2 Ca1 164.33(12) . .
O9 Ca2 Ca1 111.50(11) . .
O3 Ca2 Ca1 35.34(9) . .
N3 Ca2 Ca1 93.64(11) . .
Ca3 Ca2 Ca1 105.20(3) . .
O4 Ca3 O15 77.45(15) . 2
O4 Ca3 O9 75.99(15) . .
O15 Ca3 O9 132.84(15) 2 .
O4 Ca3 O11 131.09(16) . 3_445
O15 Ca3 O11 76.92(14) 2 3_445
O9 Ca3 O11 92.42(13) . 3_445
O4 Ca3 O14 145.10(14) . .
O15 Ca3 O14 137.40(14) 2 .
O9 Ca3 O14 77.72(14) . .
O11 Ca3 O14 72.29(14) 3_445 .
O4 Ca3 O5 76.97(16) . .
O15 Ca3 O5 130.33(14) 2 .
O9 Ca3 O5 79.53(14) . .
O11 Ca3 O5 148.27(15) 3_445 .
O14 Ca3 O5 76.01(14) . .
O4 Ca3 N2 101.58(17) . .
O15 Ca3 N2 80.97(15) 2 .
O9 Ca3 N2 142.35(16) . .
O11 Ca3 N2 114.50(15) 3_445 .
O14 Ca3 N2 85.71(16) . .
O5 Ca3 N2 63.64(15) . .
O4 Ca3 Ca2 71.28(11) . .
O15 Ca3 Ca2 148.66(11) 2 .
O9 Ca3 Ca2 40.00(9) . .
O11 Ca3 Ca2 126.31(10) 3_445 .
O14 Ca3 Ca2 73.82(9) . .
O5 Ca3 Ca2 39.56(10) . .
N2 Ca3 Ca2 102.98(12) . .
O4 Ca3 Ca4 162.98(13) . .
O15 Ca3 Ca4 104.37(11) 2 .
O9 Ca3 Ca4 91.28(10) . .
O11 Ca3 Ca4 36.70(11) 3_445 .
O14 Ca3 Ca4 36.91(9) . .
O5 Ca3 Ca4 112.23(11) . .
N2 Ca3 Ca4 95.40(13) . .
Ca2 Ca3 Ca4 106.14(3) . .
O6 Ca4 O1 93.53(15) 1_545 4_454
O6 Ca4 O8 84.57(14) 1_545 3_545
O1 Ca4 O8 173.30(17) 4_454 3_545
O6 Ca4 O11 98.19(16) 1_545 3_445
O1 Ca4 O11 93.93(16) 4_454 3_445
O8 Ca4 O11 92.70(15) 3_545 3_445
O6 Ca4 O14 167.12(15) 1_545 .
O1 Ca4 O14 97.91(15) 4_454 .
O8 Ca4 O14 84.71(14) 3_545 .
O11 Ca4 O14 75.21(13) 3_445 .
O6 Ca4 N4 118.73(17) 1_545 .
O1 Ca4 N4 95.61(16) 4_454 .
O8 Ca4 N4 79.77(15) 3_545 .
O11 Ca4 N4 141.05(15) 3_445 .
O14 Ca4 N4 66.10(15) . .
O6 Ca4 C22 154.23(14) 1_545 .
O1 Ca4 C22 109.51(16) 4_454 .
O8 Ca4 C22 71.21(15) 3_545 .
O11 Ca4 C22 91.77(15) 3_445 .
O14 Ca4 C22 20.69(14) . .
N4 Ca4 C22 49.52(16) . .
O6 Ca4 Ca3 136.35(13) 1_545 .
O1 Ca4 Ca3 89.58(12) 4_454 .
O8 Ca4 Ca3 96.24(11) 3_545 .
O11 Ca4 Ca3 38.18(9) 3_445 .
O14 Ca4 Ca3 38.44(10) . .
N4 Ca4 Ca3 104.20(11) . .
C22 Ca4 Ca3 57.74(11) . .

loop_
_geom_bond_atom_site_label_1
_geom_bond_atom_site_label_2
_geom_bond_distance
_geom_bond_site_symmetry_2
C1 O2 1.253(7) .
C1 O1 1.270(7) .
C1 C2 1.484(8) .
C2 C3 1.379(9) .
C2 C7 1.386(8) .
C3 C4 1.373(9) .
C4 C5 1.393(9) .
C5 N1 1.344(8) .
C5 C6 1.495(8) .
C6 O4 1.233(7) .
C6 O3 1.277(7) .
C6 Ca1 3.204(6) .
C7 N1 1.328(8) .
C8 O10 1.246(7) .
C8 O9 1.246(7) .
C8 C9 1.517(8) .
C9 N3 1.336(7) .
C9 C10 1.381(8) .
C10 C11 1.390(8) .
C11 C027 1.383(8) .
C12 O12 1.235(7) .
C12 O11 1.278(7) .
C12 C027 1.526(8) .
C13 N3 1.342(7) .
C13 C027 1.371(8) .
C14 O5 1.241(7) .
C14 O6 1.248(7) .
C14 C15 1.518(8) .
C15 N2 1.342(7) .
C15 C16 1.368(8) .
C16 C17 1.383(8) .
C17 C18 1.389(8) .
C18 C20 1.379(8) .
C18 C19 1.494(8) .
C19 O8 1.239(7) .
C19 O7 1.276(7) .
C20 N2 1.327(8) .
C22 O13 1.232(7) .
C22 O14 1.269(7) .
C22 C23 1.536(8) .
C22 Ca4 3.159(6) .
C23 N4 1.348(7) .
C23 C24 1.376(8) .
C24 C25 1.388(9) .
C25 C26 1.387(8) .
C26 C28 1.382(8) .
C26 C27 1.501(9) .
C27 O16 1.244(7) .
C27 O15 1.255(7) .
C28 N4 1.346(7) .
C29D O17D 1.206(9) .
C29D N5D 1.300(10) .
C30D N5D 1.459(11) .
C31D N5D 1.445(9) .
N1 Ca1 2.581(5) .
N2 Ca3 2.543(5) .
N3 Ca2 2.569(4) .
N4 Ca4 2.566(5) .
O1 Ca4 2.292(4) 4
O2 Ca2 2.322(4) 2_565
O3 Ca1 2.406(4) .
O3 Ca2 2.440(4) .
O4 Ca3 2.325(4) .
O5 Ca2 2.373(4) .
O5 Ca3 2.486(4) .
O6 Ca4 2.269(4) 1_565
O7 Ca2 2.409(4) 3_445
O7 Ca1 2.454(4) 3_445
O8 Ca4 2.320(4) 3_455
O9 Ca3 2.356(4) .
O9 Ca2 2.413(4) .
O10 Ca1 2.266(4) 1_545
O11 Ca4 2.346(4) 3
O11 Ca3 2.426(4) 3
O12 Ca1 2.377(4) 3_545
O13 Ca2 2.411(5) .
O14 Ca4 2.352(4) .
O14 Ca3 2.435(4) .
O15 Ca3 2.353(4) 2_554
O16 Ca1 2.324(4) 4_454
O17D Ca1 2.464(5) .
Ca1 O10 2.266(4) 1_565
Ca1 O16 2.325(4) 4
Ca1 O12 2.377(4) 3_455
Ca1 O7 2.454(4) 3
Ca1 Ca2 3.9385(16) .
Ca2 O2 2.322(4) 2_564
Ca2 O7 2.409(4) 3
Ca2 Ca3 3.6837(12) .
Ca3 O15 2.353(4) 2
Ca3 O11 2.426(4) 3_445
Ca3 Ca4 3.7895(15) .
Ca4 O6 2.269(4) 1_545
Ca4 O1 2.292(4) 4_454
Ca4 O8 2.320(4) 3_545
Ca4 O11 2.346(4) 3_445
